data_1506429
loop_
_publ_author_name
'Li, Hongbo'
'Stern, Charlotte L.'
'Marks, Tobin J.'

_publ_section_title
;
 Significant Proximity and Cocatalyst Effects in Binuclear Catalysis for
 Olefin Polymerization
;
_journal_issue 22
_journal_name_full Macromolecules
_journal_page_first 9015
_journal_paper_doi 10.1021/ma050959c
_journal_volume 38
_journal_year 2005
_chemical_formula_sum 'C39 H66 N6 Si2 Zr2'
_chemical_formula_weight 857.60
_chemical_name_systematic
; 
 ? 
;
_space_group_IT_number 2
_symmetry_cell_setting triclinic
_symmetry_space_group_name_Hall '-P 1'
_symmetry_space_group_name_H-M 'P -1'
_atom_sites_solution_hydrogens geom
_atom_sites_solution_primary direct
_atom_sites_solution_secondary difmap
_audit_creation_method SHELXL-97
_cell_angle_alpha 67.867(10)
_cell_angle_beta 77.698(10)
_cell_angle_gamma 85.178(12)
_cell_formula_units_Z 2
_cell_length_a 8.9759(11)
_cell_length_b 15.427(3)
_cell_length_c 17.370(3)
_cell_measurement_reflns_used 7189
_cell_measurement_temperature 153(2)
_cell_measurement_theta_max 28.64
_cell_measurement_theta_min 2.42
_cell_volume 2176.8(6)
_computing_cell_refinement 'Bruker SMART'
_computing_data_collection 'Bruker SMART'
_computing_data_reduction 'Bruker SAINT'
_computing_molecular_graphics 'Bruker SHELXTL'
_computing_publication_material 'Bruker SHELXTL'
_computing_structure_refinement 'SHELXL-97 (Sheldrick, 1997)'
_computing_structure_solution 'SHELXS-97 (Sheldrick, 1990)'
_diffrn_ambient_temperature 153(2)
_diffrn_measured_fraction_theta_full 0.894
_diffrn_measured_fraction_theta_max 0.894
_diffrn_measurement_device_type 'CCD area detector'
_diffrn_measurement_method 'omega scans'
_diffrn_radiation_monochromator graphite
_diffrn_radiation_source 'fine-focus sealed tube'
_diffrn_radiation_type MoK\a
_diffrn_radiation_wavelength 0.71073
_diffrn_reflns_av_R_equivalents 0.0301
_diffrn_reflns_av_sigmaI/netI 0.0295
_diffrn_reflns_limit_h_max 12
_diffrn_reflns_limit_h_min -12
_diffrn_reflns_limit_k_max 20
_diffrn_reflns_limit_k_min -20
_diffrn_reflns_limit_l_max 23
_diffrn_reflns_limit_l_min -22
_diffrn_reflns_number 20312
_diffrn_reflns_theta_full 28.86
_diffrn_reflns_theta_max 28.86
_diffrn_reflns_theta_min 1.29
_exptl_absorpt_coefficient_mu 0.567
_exptl_absorpt_correction_T_max 0.9312
_exptl_absorpt_correction_T_min 0.7864
_exptl_absorpt_correction_type integration
_exptl_crystal_colour colorless
_exptl_crystal_density_diffrn 1.308
_exptl_crystal_density_meas 0
_exptl_crystal_density_method 'not measured'
_exptl_crystal_description block
_exptl_crystal_F_000 900
_exptl_crystal_size_max 0.502
_exptl_crystal_size_mid 0.176
_exptl_crystal_size_min 0.158
_refine_diff_density_max 1.093
_refine_diff_density_min -0.399
_refine_diff_density_rms 0.074
_refine_ls_extinction_method none
_refine_ls_goodness_of_fit_ref 1.034
_refine_ls_hydrogen_treatment mixed
_refine_ls_matrix_type full
_refine_ls_number_parameters 460
_refine_ls_number_reflns 10203
_refine_ls_number_restraints 0
_refine_ls_restrained_S_all 1.034
_refine_ls_R_factor_all 0.0384
_refine_ls_R_factor_gt 0.0315
_refine_ls_shift/su_max 0.001
_refine_ls_shift/su_mean 0.000
_refine_ls_structure_factor_coef Fsqd
_refine_ls_weighting_details 'calc w=1/[\s^2^(Fo^2^)+(0.0477P)^2^+0.9164P] where P=(Fo^2^+2Fc^2^)/3'
_refine_ls_weighting_scheme calc
_refine_ls_wR_factor_gt 0.0808
_refine_ls_wR_factor_ref 0.0858
_reflns_number_gt 8794
_reflns_number_total 10203
_reflns_threshold_expression >2sigma(I)
_cod_data_source_file ma050959csi20050507_084932.cif
_cod_data_source_block s37p
_cod_depositor_comments
;
The following automatic conversions were performed:

'_symmetry_cell_setting' value 'Triclinic' changed to 'triclinic'
according to /home/saulius/struct/CIF-dictionaries/cif_core.dic
dictionary named 'cif_core.dic' version 2.4.1 from 2010-06-29.

Automatic conversion script
Id: cif_fix_values 1715 2011-07-08 13:25:40Z adriana 
;
_cod_original_cell_volume 2176.7(5)
_cod_original_sg_symbol_H-M P-1
_cod_database_code 1506429

loop_
_symmetry_equiv_pos_as_xyz
'x, y, z'
'-x, -y, -z'

loop_
_atom_site_label
_atom_site_type_symbol
_atom_site_fract_x
_atom_site_fract_y
_atom_site_fract_z
_atom_site_U_iso_or_equiv
_atom_site_adp_type
_atom_site_occupancy
_atom_site_symmetry_multiplicity
_atom_site_calc_flag
_atom_site_refinement_flags
Zr1 Zr 0.814025(18) 0.284508(12) 0.463222(10) 0.02252(5) Uani 1 1 d .
Zr2 Zr 0.76034(2) 0.244355(13) 0.059187(11) 0.02587(6) Uani 1 1 d .
Si1 Si 0.71027(6) 0.09169(4) 0.59310(3) 0.02642(11) Uani 1 1 d .
Si2 Si 1.06914(6) 0.30433(4) -0.05829(4) 0.03309(13) Uani 1 1 d .
N1 N 0.69290(17) 0.20761(11) 0.58484(10) 0.0258(3) Uani 1 1 d .
N2 N 0.68151(19) 0.39647(12) 0.40507(11) 0.0305(3) Uani 1 1 d .
N3 N 0.98896(19) 0.34246(12) 0.48558(11) 0.0329(4) Uani 1 1 d .
N4 N 0.87822(19) 0.31520(13) -0.06556(10) 0.0319(4) Uani 1 1 d .
N5 N 0.6590(2) 0.13434(13) 0.05325(12) 0.0376(4) Uani 1 1 d .
N6 N 0.57546(19) 0.32311(12) 0.08901(10) 0.0315(3) Uani 1 1 d .
C1 C 0.8153(2) 0.11749(13) 0.48179(11) 0.0255(4) Uani 1 1 d .
C2 C 0.7354(2) 0.16226(13) 0.41379(12) 0.0258(4) Uani 1 1 d .
H2 H 0.6303 0.1533 0.4176 0.031 Uiso 1 1 calc R
C3 C 0.8312(2) 0.22101(13) 0.34097(11) 0.0256(4) Uani 1 1 d .
C4 C 0.9816(2) 0.21056(13) 0.35973(11) 0.0257(4) Uani 1 1 d .
C5 C 1.1230(2) 0.25108(14) 0.30984(13) 0.0314(4) Uani 1 1 d .
H5 H 1.1298 0.2929 0.2527 0.038 Uiso 1 1 calc R
C6 C 1.2498(2) 0.22847(17) 0.34598(14) 0.0391(5) Uani 1 1 d .
H6 H 1.3455 0.2548 0.3132 0.047 Uiso 1 1 calc R
C7 C 1.2404(2) 0.16683(16) 0.43097(14) 0.0389(5) Uani 1 1 d .
H7 H 1.3301 0.1533 0.4543 0.047 Uiso 1 1 calc R
C8 C 1.1057(2) 0.12597(15) 0.48086(13) 0.0326(4) Uani 1 1 d .
H8 H 1.1018 0.0850 0.5380 0.039 Uiso 1 1 calc R
C9 C 0.9724(2) 0.14597(13) 0.44574(12) 0.0262(4) Uani 1 1 d .
C10 C 0.5263(2) 0.03247(15) 0.60994(14) 0.0366(4) Uani 1 1 d .
H10A H 0.5474 -0.0283 0.6039 0.055 Uiso 1 1 calc R
H10B H 0.4672 0.0716 0.5678 0.055 Uiso 1 1 calc R
H10C H 0.4679 0.0231 0.6670 0.055 Uiso 1 1 calc R
C11 C 0.8187(3) 0.01344(16) 0.67317(14) 0.0404(5) Uani 1 1 d .
H11A H 0.8509 -0.0428 0.6604 0.061 Uiso 1 1 calc R
H11B H 0.7535 -0.0045 0.7297 0.061 Uiso 1 1 calc R
H11C H 0.9086 0.0464 0.6716 0.061 Uiso 1 1 calc R
C12 C 0.5971(2) 0.24444(15) 0.64686(13) 0.0335(4) Uani 1 1 d .
C13 C 0.4316(3) 0.2527(2) 0.63507(19) 0.0518(6) Uani 1 1 d .
H13A H 0.4265 0.2941 0.5768 0.078 Uiso 1 1 calc R
H13B H 0.3687 0.2787 0.6748 0.078 Uiso 1 1 calc R
H13C H 0.3935 0.1906 0.6460 0.078 Uiso 1 1 calc R
C14 C 0.6507(3) 0.34199(15) 0.63126(14) 0.0386(5) Uani 1 1 d .
H14A H 0.7580 0.3391 0.6360 0.058 Uiso 1 1 calc R
H14B H 0.5889 0.3650 0.6735 0.058 Uiso 1 1 calc R
H14C H 0.6397 0.3845 0.5743 0.058 Uiso 1 1 calc R
C15 C 0.6078(4) 0.18059(19) 0.73725(15) 0.0565(7) Uani 1 1 d .
H15A H 0.5653 0.1192 0.7498 0.085 Uiso 1 1 calc R
H15B H 0.5502 0.2082 0.7771 0.085 Uiso 1 1 calc R
H15C H 0.7149 0.1733 0.7429 0.085 Uiso 1 1 calc R
C16 C 0.7045(3) 0.49246(15) 0.39530(16) 0.0435(5) Uani 1 1 d .
H16A H 0.7162 0.5329 0.3353 0.065 Uiso 1 1 calc R
H16B H 0.7967 0.4959 0.4158 0.065 Uiso 1 1 calc R
H16C H 0.6163 0.5133 0.4282 0.065 Uiso 1 1 calc R
C17 C 0.5439(3) 0.39107(18) 0.37512(18) 0.0479(6) Uani 1 1 d .
H17A H 0.4569 0.4153 0.4060 0.072 Uiso 1 1 calc R
H17B H 0.5250 0.3257 0.3849 0.072 Uiso 1 1 calc R
H17C H 0.5572 0.4285 0.3144 0.072 Uiso 1 1 calc R
C18 C 1.0810(3) 0.41477(18) 0.41494(17) 0.0483(6) Uani 1 1 d .
H18A H 1.0864 0.4694 0.4300 0.072 Uiso 1 1 calc R
H18B H 1.0344 0.4330 0.3649 0.072 Uiso 1 1 calc R
H18C H 1.1841 0.3905 0.4024 0.072 Uiso 1 1 calc R
C19 C 1.0599(3) 0.30841(19) 0.55959(17) 0.0477(6) Uani 1 1 d .
H19A H 1.1611 0.2829 0.5451 0.072 Uiso 1 1 calc R
H19B H 0.9965 0.2592 0.6056 0.072 Uiso 1 1 calc R
H19C H 1.0699 0.3602 0.5778 0.072 Uiso 1 1 calc R
C21 C 0.7877(2) 0.27542(13) 0.25638(11) 0.0283(4) Uani 1 1 d .
H21A H 0.8072 0.3427 0.2409 0.034 Uiso 1 1 calc R
H21B H 0.6771 0.2679 0.2617 0.034 Uiso 1 1 calc R
C22 C 1.0359(2) 0.24801(14) 0.05945(12) 0.0300(4) Uani 1 1 d .
C23 C 0.9663(2) 0.30092(14) 0.11011(12) 0.0280(4) Uani 1 1 d .
H23 H 0.9806 0.3662 0.0942 0.034 Uiso 1 1 calc R
C24 C 0.8742(2) 0.24466(13) 0.18629(12) 0.0266(4) Uani 1 1 d .
C25 C 0.8906(2) 0.15041(14) 0.18831(12) 0.0286(4) Uani 1 1 d .
C26 C 0.8289(2) 0.06430(14) 0.24895(13) 0.0339(4) Uani 1 1 d .
H26 H 0.7630 0.0622 0.3003 0.041 Uiso 1 1 calc R
C27 C 0.8651(3) -0.01576(15) 0.23283(16) 0.0423(5) Uani 1 1 d .
H27 H 0.8224 -0.0735 0.2730 0.051 Uiso 1 1 calc R
C28 C 0.9648(3) -0.01424(17) 0.15766(17) 0.0467(6) Uani 1 1 d .
H28 H 0.9897 -0.0713 0.1488 0.056 Uiso 1 1 calc R
C29 C 1.0266(3) 0.06777(16) 0.09709(16) 0.0411(5) Uani 1 1 d .
H29 H 1.0914 0.0677 0.0461 0.049 Uiso 1 1 calc R
C30 C 0.9932(2) 0.15249(14) 0.11114(13) 0.0314(4) Uani 1 1 d .
C31 C 1.1727(3) 0.41742(18) -0.09476(15) 0.0461(6) Uani 1 1 d .
H31A H 1.1742 0.4514 -0.1553 0.069 Uiso 1 1 calc R
H31B H 1.2775 0.4047 -0.0854 0.069 Uiso 1 1 calc R
H31C H 1.1206 0.4554 -0.0627 0.069 Uiso 1 1 calc R
C32 C 1.1912(3) 0.2304(2) -0.11089(17) 0.0533(6) Uani 1 1 d .
H32A H 1.1379 0.1720 -0.0974 0.080 Uiso 1 1 calc R
H32B H 1.2875 0.2161 -0.0905 0.080 Uiso 1 1 calc R
H32C H 1.2121 0.2643 -0.1724 0.080 Uiso 1 1 calc R
C33 C 0.8161(3) 0.37128(18) -0.14162(13) 0.0404(5) Uani 1 1 d .
C34 C 0.9094(3) 0.3556(2) -0.21992(14) 0.0504(6) Uani 1 1 d .
H34A H 1.0141 0.3770 -0.2304 0.076 Uiso 1 1 calc R
H34B H 0.8634 0.3908 -0.2692 0.076 Uiso 1 1 calc R
H34C H 0.9104 0.2887 -0.2104 0.076 Uiso 1 1 calc R
C35 C 0.6502(3) 0.3437(2) -0.12953(15) 0.0546(7) Uani 1 1 d .
H35A H 0.6453 0.2767 -0.1184 0.082 Uiso 1 1 calc R
H35B H 0.6108 0.3797 -0.1810 0.082 Uiso 1 1 calc R
H35C H 0.5884 0.3569 -0.0814 0.082 Uiso 1 1 calc R
C36 C 0.8180(3) 0.47551(19) -0.15544(17) 0.0535(6) Uani 1 1 d .
H36A H 0.7674 0.5118 -0.2026 0.080 Uiso 1 1 calc R
H36B H 0.9237 0.4965 -0.1688 0.080 Uiso 1 1 calc R
H36C H 0.7640 0.4849 -0.1038 0.080 Uiso 1 1 calc R
C37 C 0.6996(4) 0.0882(2) -0.0078(2) 0.0642(8) Uani 1 1 d .
H37A H 0.7475 0.0276 0.0183 0.096 Uiso 1 1 calc R
H37B H 0.7712 0.1275 -0.0575 0.096 Uiso 1 1 calc R
H37C H 0.6075 0.0785 -0.0253 0.096 Uiso 1 1 calc R
C38 C 0.5468(3) 0.07918(19) 0.12568(18) 0.0547(7) Uani 1 1 d .
H38A H 0.4532 0.0748 0.1069 0.082 Uiso 1 1 calc R
H38B H 0.5241 0.1094 0.1675 0.082 Uiso 1 1 calc R
H38C H 0.5877 0.0162 0.1515 0.082 Uiso 1 1 calc R
C39 C 0.4188(2) 0.30620(19) 0.08779(15) 0.0439(5) Uani 1 1 d .
H39A H 0.3564 0.2912 0.1448 0.066 Uiso 1 1 calc R
H39B H 0.4166 0.2536 0.0694 0.066 Uiso 1 1 calc R
H39C H 0.3780 0.3624 0.0483 0.066 Uiso 1 1 calc R
C40 C 0.5805(3) 0.40453(16) 0.11108(16) 0.0436(5) Uani 1 1 d .
H40A H 0.5413 0.4592 0.0693 0.065 Uiso 1 1 calc R
H40B H 0.6861 0.4160 0.1114 0.065 Uiso 1 1 calc R
H40C H 0.5176 0.3933 0.1674 0.065 Uiso 1 1 calc R

loop_
_atom_site_aniso_label
_atom_site_aniso_U_11
_atom_site_aniso_U_22
_atom_site_aniso_U_33
_atom_site_aniso_U_23
_atom_site_aniso_U_13
_atom_site_aniso_U_12
Zr1 0.02024(9) 0.02536(9) 0.02333(9) -0.00999(7) -0.00514(6) -0.00042(6)
Zr2 0.02502(10) 0.03177(10) 0.02284(9) -0.01293(7) -0.00162(7) -0.00509(7)
Si1 0.0267(3) 0.0279(3) 0.0233(2) -0.0083(2) -0.00419(19) -0.00045(19)
Si2 0.0293(3) 0.0437(3) 0.0277(3) -0.0175(2) 0.0026(2) -0.0080(2)
N1 0.0255(7) 0.0293(8) 0.0242(7) -0.0118(6) -0.0040(6) -0.0007(6)
N2 0.0281(8) 0.0315(8) 0.0332(8) -0.0121(7) -0.0104(7) 0.0045(6)
N3 0.0264(8) 0.0361(9) 0.0401(9) -0.0176(8) -0.0073(7) -0.0031(7)
N4 0.0325(9) 0.0423(9) 0.0221(8) -0.0139(7) -0.0006(6) -0.0081(7)
N5 0.0372(9) 0.0384(10) 0.0420(10) -0.0203(8) -0.0048(8) -0.0076(8)
N6 0.0287(8) 0.0391(9) 0.0291(8) -0.0157(7) -0.0051(7) 0.0002(7)
C1 0.0268(9) 0.0250(8) 0.0253(9) -0.0106(7) -0.0042(7) 0.0004(7)
C2 0.0241(9) 0.0294(9) 0.0278(9) -0.0150(7) -0.0045(7) -0.0009(7)
C3 0.0254(9) 0.0308(9) 0.0237(8) -0.0137(7) -0.0053(7) 0.0014(7)
C4 0.0249(9) 0.0277(9) 0.0257(9) -0.0121(7) -0.0042(7) 0.0016(7)
C5 0.0284(9) 0.0348(10) 0.0285(9) -0.0111(8) -0.0013(7) -0.0006(8)
C6 0.0230(9) 0.0499(13) 0.0433(12) -0.0183(10) -0.0015(8) -0.0013(9)
C7 0.0254(10) 0.0502(13) 0.0429(12) -0.0184(10) -0.0112(9) 0.0085(9)
C8 0.0296(10) 0.0364(10) 0.0319(10) -0.0126(8) -0.0096(8) 0.0088(8)
C9 0.0250(9) 0.0283(9) 0.0268(9) -0.0129(7) -0.0044(7) 0.0037(7)
C10 0.0345(11) 0.0380(11) 0.0353(11) -0.0126(9) -0.0010(8) -0.0087(9)
C11 0.0442(12) 0.0425(12) 0.0299(10) -0.0080(9) -0.0109(9) 0.0086(10)
C12 0.0363(11) 0.0370(11) 0.0283(10) -0.0167(8) -0.0003(8) 0.0004(8)
C13 0.0323(12) 0.0608(16) 0.0709(17) -0.0410(14) 0.0038(11) -0.0018(11)
C14 0.0445(12) 0.0389(11) 0.0380(11) -0.0215(9) -0.0072(9) 0.0024(9)
C15 0.090(2) 0.0463(14) 0.0270(11) -0.0148(10) 0.0022(12) 0.0034(13)
C16 0.0437(13) 0.0315(11) 0.0531(14) -0.0143(10) -0.0099(11) 0.0067(9)
C17 0.0380(12) 0.0519(14) 0.0655(16) -0.0284(12) -0.0276(11) 0.0150(10)
C18 0.0350(12) 0.0486(13) 0.0602(15) -0.0216(12) 0.0007(11) -0.0128(10)
C19 0.0412(13) 0.0587(15) 0.0598(15) -0.0327(13) -0.0264(11) 0.0050(11)
C21 0.0295(9) 0.0333(10) 0.0231(9) -0.0113(8) -0.0067(7) 0.0027(8)
C22 0.0238(9) 0.0378(10) 0.0305(10) -0.0153(8) -0.0035(7) -0.0031(7)
C23 0.0251(9) 0.0332(10) 0.0288(9) -0.0137(8) -0.0056(7) -0.0040(7)
C24 0.0251(9) 0.0328(9) 0.0249(9) -0.0129(7) -0.0065(7) -0.0014(7)
C25 0.0266(9) 0.0325(10) 0.0287(9) -0.0122(8) -0.0078(7) -0.0008(7)
C26 0.0313(10) 0.0345(10) 0.0343(10) -0.0098(8) -0.0081(8) -0.0017(8)
C27 0.0413(12) 0.0315(11) 0.0519(13) -0.0108(10) -0.0115(10) -0.0035(9)
C28 0.0483(13) 0.0346(11) 0.0644(16) -0.0264(11) -0.0133(12) 0.0056(10)
C29 0.0378(11) 0.0434(12) 0.0482(13) -0.0264(10) -0.0055(10) 0.0052(9)
C30 0.0260(9) 0.0360(10) 0.0350(10) -0.0167(9) -0.0051(8) -0.0001(8)
C31 0.0426(13) 0.0522(14) 0.0411(12) -0.0128(11) -0.0047(10) -0.0173(11)
C32 0.0465(14) 0.0724(18) 0.0438(13) -0.0327(13) 0.0063(11) 0.0002(12)
C33 0.0408(12) 0.0560(14) 0.0237(10) -0.0129(9) -0.0036(8) -0.0109(10)
C34 0.0548(15) 0.0688(17) 0.0277(11) -0.0186(11) -0.0027(10) -0.0119(12)
C35 0.0442(14) 0.084(2) 0.0315(12) -0.0132(12) -0.0103(10) -0.0115(13)
C36 0.0588(16) 0.0518(15) 0.0478(14) -0.0131(12) -0.0174(12) 0.0034(12)
C37 0.076(2) 0.0626(17) 0.075(2) -0.0495(16) -0.0112(16) -0.0052(15)
C38 0.0533(15) 0.0497(14) 0.0551(15) -0.0096(12) -0.0086(12) -0.0207(12)
C39 0.0305(11) 0.0608(15) 0.0436(13) -0.0236(11) -0.0061(9) 0.0009(10)
C40 0.0486(13) 0.0421(12) 0.0488(13) -0.0225(10) -0.0216(11) 0.0117(10)

loop_
_atom_type_symbol
_atom_type_description
_atom_type_scat_dispersion_real
_atom_type_scat_dispersion_imag
_atom_type_scat_source
C C 0.0033 0.0016 'International Tables Vol C Tables 4.2.6.8 and 6.1.1.4'
H H 0.0000 0.0000 'International Tables Vol C Tables 4.2.6.8 and 6.1.1.4'
N N 0.0061 0.0033 'International Tables Vol C Tables 4.2.6.8 and 6.1.1.4'
Si Si 0.0817 0.0704 'International Tables Vol C Tables 4.2.6.8 and 6.1.1.4'
Zr Zr -2.9673 0.5597 'International Tables Vol C Tables 4.2.6.8 and 6.1.1.4'

loop_
_geom_angle_atom_site_label_1
_geom_angle_atom_site_label_2
_geom_angle_atom_site_label_3
_geom_angle
N3 Zr1 N2 105.12(7)
N3 Zr1 N1 103.92(7)
N2 Zr1 N1 108.90(6)
N3 Zr1 C1 121.76(7)
N2 Zr1 C1 132.09(6)
N1 Zr1 C1 70.93(6)
N3 Zr1 C9 94.08(7)
N2 Zr1 C9 144.27(6)
N1 Zr1 C9 94.87(6)
C1 Zr1 C9 33.49(6)
N3 Zr1 C2 146.48(6)
N2 Zr1 C2 100.25(6)
N1 Zr1 C2 87.89(6)
C1 Zr1 C2 33.09(6)
C9 Zr1 C2 53.22(6)
N3 Zr1 C3 125.73(6)
N2 Zr1 C3 91.21(6)
N1 Zr1 C3 119.19(6)
C1 Zr1 C3 54.67(6)
C9 Zr1 C3 53.43(6)
C2 Zr1 C3 31.38(6)
N3 Zr1 C4 96.88(6)
N2 Zr1 C4 114.09(6)
N1 Zr1 C4 124.69(6)
C1 Zr1 C4 54.67(6)
C9 Zr1 C4 32.26(6)
C2 Zr1 C4 52.18(6)
C3 Zr1 C4 31.77(5)
N3 Zr1 Si1 115.72(5)
N2 Zr1 Si1 128.39(5)
N1 Zr1 Si1 33.28(4)
C1 Zr1 Si1 37.73(4)
C9 Zr1 Si1 63.82(5)
C2 Zr1 Si1 60.38(4)
C3 Zr1 Si1 89.57(4)
C4 Zr1 Si1 91.61(4)
N5 Zr2 N6 102.41(7)
N5 Zr2 N4 104.69(7)
N6 Zr2 N4 110.02(7)
N5 Zr2 C22 123.17(7)
N6 Zr2 C22 133.16(7)
N4 Zr2 C22 70.83(7)
N5 Zr2 C23 147.75(7)
N6 Zr2 C23 101.10(6)
N4 Zr2 C23 87.46(6)
C22 Zr2 C23 33.05(6)
N5 Zr2 C30 95.76(7)
N6 Zr2 C30 143.85(6)
N4 Zr2 C30 94.90(7)
C22 Zr2 C30 33.21(6)
C23 Zr2 C30 52.93(6)
N5 Zr2 C25 97.85(7)
N6 Zr2 C25 113.24(6)
N4 Zr2 C25 124.80(6)
C22 Zr2 C25 54.76(6)
C23 Zr2 C25 52.23(6)
C30 Zr2 C25 32.40(6)
N5 Zr2 C24 126.41(7)
N6 Zr2 C24 91.04(6)
N4 Zr2 C24 118.89(6)
C22 Zr2 C24 54.77(6)
C23 Zr2 C24 31.48(6)
C30 Zr2 C24 53.37(6)
C25 Zr2 C24 31.78(6)
N5 Zr2 Si2 116.22(5)
N6 Zr2 Si2 130.66(5)
N4 Zr2 Si2 33.38(5)
C22 Zr2 Si2 37.63(5)
C23 Zr2 Si2 60.52(4)
C30 Zr2 Si2 63.31(5)
C25 Zr2 Si2 91.51(5)
C24 Zr2 Si2 89.73(4)
N1 Si1 C11 116.16(10)
N1 Si1 C1 95.49(8)
C11 Si1 C1 112.86(10)
N1 Si1 C10 114.93(9)
C11 Si1 C10 107.50(11)
C1 Si1 C10 109.49(9)
N1 Si1 Zr1 41.56(5)
C11 Si1 Zr1 125.34(8)
C1 Si1 Zr1 54.06(6)
C10 Si1 Zr1 127.13(7)
N4 Si2 C22 96.03(8)
N4 Si2 C32 117.05(11)
C22 Si2 C32 111.95(11)
N4 Si2 C31 115.09(11)
C22 Si2 C31 110.21(10)
C32 Si2 C31 106.28(12)
N4 Si2 Zr2 41.96(6)
C22 Si2 Zr2 54.35(6)
C32 Si2 Zr2 124.28(9)
C31 Si2 Zr2 129.42(9)
C12 N1 Si1 126.80(13)
C12 N1 Zr1 127.66(12)
Si1 N1 Zr1 105.16(8)
C16 N2 C17 109.54(17)
C16 N2 Zr1 124.25(14)
C17 N2 Zr1 125.98(14)
C19 N3 C18 111.32(19)
C19 N3 Zr1 128.41(15)
C18 N3 Zr1 118.83(15)
C33 N4 Si2 126.11(14)
C33 N4 Zr2 128.91(13)
Si2 N4 Zr2 104.66(8)
C38 N5 C37 110.2(2)
C38 N5 Zr2 119.19(15)
C37 N5 Zr2 129.55(17)
C40 N6 C39 109.67(18)
C40 N6 Zr2 126.15(14)
C39 N6 Zr2 124.14(14)
C2 C1 C9 104.83(15)
C2 C1 Si1 118.85(13)
C9 C1 Si1 128.32(14)
C2 C1 Zr1 76.36(10)
C9 C1 Zr1 76.00(10)
Si1 C1 Zr1 88.22(7)
C3 C2 C1 111.75(16)
C3 C2 Zr1 77.37(10)
C1 C2 Zr1 70.55(10)
C3 C2 H2 124.1
C1 C2 H2 124.1
Zr1 C2 H2 119.5
C2 C3 C4 106.65(16)
C2 C3 C21 126.21(16)
C4 C3 C21 126.78(16)
C2 C3 Zr1 71.25(10)
C4 C3 Zr1 74.15(10)
C21 C3 Zr1 125.13(12)
C5 C4 C3 131.57(17)
C5 C4 C9 120.55(17)
C3 C4 C9 107.88(16)
C5 C4 Zr1 120.63(13)
C3 C4 Zr1 74.08(10)
C9 C4 Zr1 70.73(10)
C6 C5 C4 118.42(19)
C6 C5 H5 120.8
C4 C5 H5 120.8
C5 C6 C7 121.15(19)
C5 C6 H6 119.4
C7 C6 H6 119.4
C8 C7 C6 121.93(19)
C8 C7 H7 119.0
C6 C7 H7 119.0
C7 C8 C9 118.87(19)
C7 C8 H8 120.6
C9 C8 H8 120.6
C8 C9 C4 119.04(17)
C8 C9 C1 132.11(18)
C4 C9 C1 108.73(16)
C8 C9 Zr1 115.90(13)
C4 C9 Zr1 77.00(10)
C1 C9 Zr1 70.52(10)
Si1 C10 H10A 109.5
Si1 C10 H10B 109.5
H10A C10 H10B 109.5
Si1 C10 H10C 109.5
H10A C10 H10C 109.5
H10B C10 H10C 109.5
Si1 C11 H11A 109.5
Si1 C11 H11B 109.5
H11A C11 H11B 109.5
Si1 C11 H11C 109.5
H11A C11 H11C 109.5
H11B C11 H11C 109.5
N1 C12 C15 110.54(18)
N1 C12 C14 110.03(16)
C15 C12 C14 108.61(19)
N1 C12 C13 109.35(17)
C15 C12 C13 110.5(2)
C14 C12 C13 107.81(19)
C12 C13 H13A 109.5
C12 C13 H13B 109.5
H13A C13 H13B 109.5
C12 C13 H13C 109.5
H13A C13 H13C 109.5
H13B C13 H13C 109.5
C12 C14 H14A 109.5
C12 C14 H14B 109.5
H14A C14 H14B 109.5
C12 C14 H14C 109.5
H14A C14 H14C 109.5
H14B C14 H14C 109.5
C12 C15 H15A 109.5
C12 C15 H15B 109.5
H15A C15 H15B 109.5
C12 C15 H15C 109.5
H15A C15 H15C 109.5
H15B C15 H15C 109.5
N2 C16 H16A 109.5
N2 C16 H16B 109.5
H16A C16 H16B 109.5
N2 C16 H16C 109.5
H16A C16 H16C 109.5
H16B C16 H16C 109.5
N2 C17 H17A 109.5
N2 C17 H17B 109.5
H17A C17 H17B 109.5
N2 C17 H17C 109.5
H17A C17 H17C 109.5
H17B C17 H17C 109.5
N3 C18 H18A 109.5
N3 C18 H18B 109.5
H18A C18 H18B 109.5
N3 C18 H18C 109.5
H18A C18 H18C 109.5
H18B C18 H18C 109.5
N3 C19 H19A 109.5
N3 C19 H19B 109.5
H19A C19 H19B 109.5
N3 C19 H19C 109.5
H19A C19 H19C 109.5
H19B C19 H19C 109.5
C3 C21 C24 113.10(15)
C3 C21 H21A 109.0
C24 C21 H21A 109.0
C3 C21 H21B 109.0
C24 C21 H21B 109.0
H21A C21 H21B 107.8
C23 C22 C30 104.76(17)
C23 C22 Si2 119.51(15)
C30 C22 Si2 127.73(15)
C23 C22 Zr2 76.23(11)
C30 C22 Zr2 76.30(11)
Si2 C22 Zr2 88.02(8)
C24 C23 C22 111.84(17)
C24 C23 Zr2 77.12(10)
C22 C23 Zr2 70.72(10)
C24 C23 H23 124.1
C22 C23 H23 124.1
Zr2 C23 H23 119.6
C23 C24 C25 106.56(16)
C23 C24 C21 126.71(17)
C25 C24 C21 126.46(17)
C23 C24 Zr2 71.40(10)
C25 C24 Zr2 74.07(10)
C21 C24 Zr2 124.32(12)
C26 C25 C24 132.44(18)
C26 C25 C30 119.92(18)
C24 C25 C30 107.63(17)
C26 C25 Zr2 120.36(13)
C24 C25 Zr2 74.14(11)
C30 C25 Zr2 71.23(11)
C27 C26 C25 119.2(2)
C27 C26 H26 120.4
C25 C26 H26 120.4
C26 C27 C28 121.2(2)
C26 C27 H27 119.4
C28 C27 H27 119.4
C29 C28 C27 121.5(2)
C29 C28 H28 119.3
C27 C28 H28 119.3
C28 C29 C30 119.4(2)
C28 C29 H29 120.3
C30 C29 H29 120.3
C29 C30 C22 132.1(2)
C29 C30 C25 118.77(19)
C22 C30 C25 109.00(17)
C29 C30 Zr2 116.78(14)
C22 C30 Zr2 70.49(11)
C25 C30 Zr2 76.37(11)
Si2 C31 H31A 109.5
Si2 C31 H31B 109.5
H31A C31 H31B 109.5
Si2 C31 H31C 109.5
H31A C31 H31C 109.5
H31B C31 H31C 109.5
Si2 C32 H32A 109.5
Si2 C32 H32B 109.5
H32A C32 H32B 109.5
Si2 C32 H32C 109.5
H32A C32 H32C 109.5
H32B C32 H32C 109.5
N4 C33 C34 110.6(2)
N4 C33 C35 109.94(18)
C34 C33 C35 108.9(2)
N4 C33 C36 109.87(18)
C34 C33 C36 109.6(2)
C35 C33 C36 107.8(2)
C33 C34 H34A 109.5
C33 C34 H34B 109.5
H34A C34 H34B 109.5
C33 C34 H34C 109.5
H34A C34 H34C 109.5
H34B C34 H34C 109.5
C33 C35 H35A 109.5
C33 C35 H35B 109.5
H35A C35 H35B 109.5
C33 C35 H35C 109.5
H35A C35 H35C 109.5
H35B C35 H35C 109.5
C33 C36 H36A 109.5
C33 C36 H36B 109.5
H36A C36 H36B 109.5
C33 C36 H36C 109.5
H36A C36 H36C 109.5
H36B C36 H36C 109.5
N5 C37 H37A 109.5
N5 C37 H37B 109.5
H37A C37 H37B 109.5
N5 C37 H37C 109.5
H37A C37 H37C 109.5
H37B C37 H37C 109.5
N5 C38 H38A 109.5
N5 C38 H38B 109.5
H38A C38 H38B 109.5
N5 C38 H38C 109.5
H38A C38 H38C 109.5
H38B C38 H38C 109.5
N6 C39 H39A 109.5
N6 C39 H39B 109.5
H39A C39 H39B 109.5
N6 C39 H39C 109.5
H39A C39 H39C 109.5
H39B C39 H39C 109.5
N6 C40 H40A 109.5
N6 C40 H40B 109.5
H40A C40 H40B 109.5
N6 C40 H40C 109.5
H40A C40 H40C 109.5
H40B C40 H40C 109.5

loop_
_geom_bond_atom_site_label_1
_geom_bond_atom_site_label_2
_geom_bond_distance
Zr1 N3 2.0428(16)
Zr1 N2 2.0665(16)
Zr1 N1 2.0980(16)
Zr1 C1 2.4725(18)
Zr1 C9 2.5447(18)
Zr1 C2 2.5482(18)
Zr1 C3 2.6259(18)
Zr1 C4 2.6267(18)
Zr1 Si1 3.0526(8)
Zr2 N5 2.0373(18)
Zr2 N6 2.0657(17)
Zr2 N4 2.1076(16)
Zr2 C22 2.4797(19)
Zr2 C23 2.5515(18)
Zr2 C30 2.556(2)
Zr2 C25 2.6234(19)
Zr2 C24 2.6243(18)
Zr2 Si2 3.0497(7)
Si1 N1 1.7355(17)
Si1 C11 1.858(2)
Si1 C1 1.8687(19)
Si1 C10 1.869(2)
Si2 N4 1.7345(18)
Si2 C22 1.863(2)
Si2 C32 1.867(2)
Si2 C31 1.870(2)
N1 C12 1.486(2)
N2 C16 1.453(3)
N2 C17 1.459(3)
N3 C19 1.455(3)
N3 C18 1.457(3)
N4 C33 1.475(3)
N5 C38 1.455(3)
N5 C37 1.458(3)
N6 C40 1.451(3)
N6 C39 1.458(3)
C1 C2 1.432(3)
C1 C9 1.447(3)
C2 C3 1.401(3)
C2 H2 0.9500
C3 C4 1.438(2)
C3 C21 1.509(2)
C4 C5 1.417(3)
C4 C9 1.439(3)
C5 C6 1.372(3)
C5 H5 0.9500
C6 C7 1.412(3)
C6 H6 0.9500
C7 C8 1.372(3)
C7 H7 0.9500
C8 C9 1.416(3)
C8 H8 0.9500
C10 H10A 0.9800
C10 H10B 0.9800
C10 H10C 0.9800
C11 H11A 0.9800
C11 H11B 0.9800
C11 H11C 0.9800
C12 C15 1.526(3)
C12 C14 1.526(3)
C12 C13 1.531(3)
C13 H13A 0.9800
C13 H13B 0.9800
C13 H13C 0.9800
C14 H14A 0.9800
C14 H14B 0.9800
C14 H14C 0.9800
C15 H15A 0.9800
C15 H15B 0.9800
C15 H15C 0.9800
C16 H16A 0.9800
C16 H16B 0.9800
C16 H16C 0.9800
C17 H17A 0.9800
C17 H17B 0.9800
C17 H17C 0.9800
C18 H18A 0.9800
C18 H18B 0.9800
C18 H18C 0.9800
C19 H19A 0.9800
C19 H19B 0.9800
C19 H19C 0.9800
C21 C24 1.510(2)
C21 H21A 0.9900
C21 H21B 0.9900
C22 C23 1.433(3)
C22 C30 1.441(3)
C23 C24 1.406(3)
C23 H23 0.9500
C24 C25 1.437(3)
C25 C26 1.415(3)
C25 C30 1.446(3)
C26 C27 1.365(3)
C26 H26 0.9500
C27 C28 1.410(4)
C27 H27 0.9500
C28 C29 1.372(3)
C28 H28 0.9500
C29 C30 1.415(3)
C29 H29 0.9500
C31 H31A 0.9800
C31 H31B 0.9800
C31 H31C 0.9800
C32 H32A 0.9800
C32 H32B 0.9800
C32 H32C 0.9800
C33 C34 1.529(3)
C33 C35 1.533(3)
C33 C36 1.535(4)
C34 H34A 0.9800
C34 H34B 0.9800
C34 H34C 0.9800
C35 H35A 0.9800
C35 H35B 0.9800
C35 H35C 0.9800
C36 H36A 0.9800
C36 H36B 0.9800
C36 H36C 0.9800
C37 H37A 0.9800
C37 H37B 0.9800
C37 H37C 0.9800
C38 H38A 0.9800
C38 H38B 0.9800
C38 H38C 0.9800
C39 H39A 0.9800
C39 H39B 0.9800
C39 H39C 0.9800
C40 H40A 0.9800
C40 H40B 0.9800
C40 H40C 0.9800

loop_
_geom_torsion_atom_site_label_1
_geom_torsion_atom_site_label_2
_geom_torsion_atom_site_label_3
_geom_torsion_atom_site_label_4
_geom_torsion
N3 Zr1 Si1 N1 75.69(10)
N2 Zr1 Si1 N1 -62.98(10)
C1 Zr1 Si1 N1 -174.90(11)
C9 Zr1 Si1 N1 157.14(9)
C2 Zr1 Si1 N1 -142.07(9)
C3 Zr1 Si1 N1 -154.18(9)
C4 Zr1 Si1 N1 174.11(9)
N3 Zr1 Si1 C11 -15.16(11)
N2 Zr1 Si1 C11 -153.84(11)
N1 Zr1 Si1 C11 -90.85(12)
C1 Zr1 Si1 C11 94.24(12)
C9 Zr1 Si1 C11 66.29(10)
C2 Zr1 Si1 C11 127.08(11)
C3 Zr1 Si1 C11 114.97(10)
C4 Zr1 Si1 C11 83.26(10)
N3 Zr1 Si1 C1 -109.40(9)
N2 Zr1 Si1 C1 111.92(9)
N1 Zr1 Si1 C1 174.90(11)
C9 Zr1 Si1 C1 -27.95(8)
C2 Zr1 Si1 C1 32.84(8)
C3 Zr1 Si1 C1 20.72(8)
C4 Zr1 Si1 C1 -10.98(8)
N3 Zr1 Si1 C10 162.43(10)
N2 Zr1 Si1 C10 23.75(11)
N1 Zr1 Si1 C10 86.74(12)
C1 Zr1 Si1 C10 -88.17(11)
C9 Zr1 Si1 C10 -116.12(10)
C2 Zr1 Si1 C10 -55.33(10)
C3 Zr1 Si1 C10 -67.45(10)
C4 Zr1 Si1 C10 -99.15(10)
N5 Zr2 Si2 N4 76.50(11)
N6 Zr2 Si2 N4 -61.11(11)
C22 Zr2 Si2 N4 -172.39(12)
C23 Zr2 Si2 N4 -139.93(10)
C30 Zr2 Si2 N4 159.47(10)
C25 Zr2 Si2 N4 176.01(10)
C24 Zr2 Si2 N4 -152.25(10)
N5 Zr2 Si2 C22 -111.11(10)
N6 Zr2 Si2 C22 111.28(10)
N4 Zr2 Si2 C22 172.39(12)
C23 Zr2 Si2 C22 32.45(9)
C30 Zr2 Si2 C22 -28.14(9)
C25 Zr2 Si2 C22 -11.60(9)
C24 Zr2 Si2 C22 20.14(9)
N5 Zr2 Si2 C32 -17.22(13)
N6 Zr2 Si2 C32 -154.83(13)
N4 Zr2 Si2 C32 -93.72(14)
C22 Zr2 Si2 C32 93.89(14)
C23 Zr2 Si2 C32 126.35(13)
C30 Zr2 Si2 C32 65.75(12)
C25 Zr2 Si2 C32 82.29(12)
C24 Zr2 Si2 C32 114.03(12)
N5 Zr2 Si2 C31 161.14(12)
N6 Zr2 Si2 C31 23.53(12)
N4 Zr2 Si2 C31 84.64(14)
C22 Zr2 Si2 C31 -87.74(13)
C23 Zr2 Si2 C31 -55.29(12)
C30 Zr2 Si2 C31 -115.89(12)
C25 Zr2 Si2 C31 -99.35(11)
C24 Zr2 Si2 C31 -67.61(11)
C11 Si1 N1 C12 -71.95(18)
C1 Si1 N1 C12 169.24(16)
C10 Si1 N1 C12 54.76(18)
Zr1 Si1 N1 C12 173.4(2)
C11 Si1 N1 Zr1 114.67(10)
C1 Si1 N1 Zr1 -4.14(9)
C10 Si1 N1 Zr1 -118.62(9)
N3 Zr1 N1 C12 70.78(16)
N2 Zr1 N1 C12 -40.87(16)
C1 Zr1 N1 C12 -170.01(17)
C9 Zr1 N1 C12 166.21(15)
C2 Zr1 N1 C12 -140.98(16)
C3 Zr1 N1 C12 -143.38(14)
C4 Zr1 N1 C12 179.53(14)
Si1 Zr1 N1 C12 -173.3(2)
N3 Zr1 N1 Si1 -115.92(8)
N2 Zr1 N1 Si1 132.44(8)
C1 Zr1 N1 Si1 3.30(7)
C9 Zr1 N1 Si1 -20.48(8)
C2 Zr1 N1 Si1 32.33(8)
C3 Zr1 N1 Si1 29.92(10)
C4 Zr1 N1 Si1 -7.16(11)
N3 Zr1 N2 C16 -7.42(18)
N1 Zr1 N2 C16 103.43(17)
C1 Zr1 N2 C16 -175.56(15)
C9 Zr1 N2 C16 -127.55(17)
C2 Zr1 N2 C16 -165.30(16)
C3 Zr1 N2 C16 -135.06(17)
C4 Zr1 N2 C16 -112.29(17)
Si1 Zr1 N2 C16 134.54(15)
N3 Zr1 N2 C17 178.77(18)
N1 Zr1 N2 C17 -70.38(19)
C1 Zr1 N2 C17 10.6(2)
C9 Zr1 N2 C17 58.6(2)
C2 Zr1 N2 C17 20.89(19)
C3 Zr1 N2 C17 51.13(18)
C4 Zr1 N2 C17 73.90(19)
Si1 Zr1 N2 C17 -39.3(2)
N2 Zr1 N3 C19 140.57(18)
N1 Zr1 N3 C19 26.20(19)
C1 Zr1 N3 C19 -49.8(2)
C9 Zr1 N3 C19 -69.85(19)
C2 Zr1 N3 C19 -81.6(2)
C3 Zr1 N3 C19 -116.65(18)
C4 Zr1 N3 C19 -102.15(18)
Si1 Zr1 N3 C19 -7.0(2)
N2 Zr1 N3 C18 -54.46(17)
N1 Zr1 N3 C18 -168.82(16)
C1 Zr1 N3 C18 115.21(16)
C9 Zr1 N3 C18 95.13(17)
C2 Zr1 N3 C18 83.4(2)
C3 Zr1 N3 C18 48.32(18)
C4 Zr1 N3 C18 62.83(17)
Si1 Zr1 N3 C18 157.96(15)
C22 Si2 N4 C33 167.71(18)
C32 Si2 N4 C33 -73.9(2)
C31 Si2 N4 C33 52.1(2)
Zr2 Si2 N4 C33 173.9(2)
C22 Si2 N4 Zr2 -6.21(10)
C32 Si2 N4 Zr2 112.21(12)
C31 Si2 N4 Zr2 -121.87(10)
N5 Zr2 N4 C33 70.71(19)
N6 Zr2 N4 C33 -38.68(19)
C22 Zr2 N4 C33 -168.78(19)
C23 Zr2 N4 C33 -139.57(18)
C30 Zr2 N4 C33 167.98(18)
C25 Zr2 N4 C33 -178.55(16)
C24 Zr2 N4 C33 -141.57(17)
Si2 Zr2 N4 C33 -173.7(2)
N5 Zr2 N4 Si2 -115.60(9)
N6 Zr2 N4 Si2 135.01(8)
C22 Zr2 N4 Si2 4.91(8)
C23 Zr2 N4 Si2 34.12(9)
C30 Zr2 N4 Si2 -18.33(9)
C25 Zr2 N4 Si2 -4.86(12)
C24 Zr2 N4 Si2 32.12(11)
N6 Zr2 N5 C38 -54.93(19)
N4 Zr2 N5 C38 -169.77(18)
C22 Zr2 N5 C38 113.77(18)
C23 Zr2 N5 C38 81.0(2)
C30 Zr2 N5 C38 93.62(19)
C25 Zr2 N5 C38 61.05(19)
C24 Zr2 N5 C38 45.7(2)
Si2 Zr2 N5 C38 156.65(17)
N6 Zr2 N5 C37 137.8(2)
N4 Zr2 N5 C37 23.0(2)
C22 Zr2 N5 C37 -53.5(3)
C23 Zr2 N5 C37 -86.3(3)
C30 Zr2 N5 C37 -73.6(2)
C25 Zr2 N5 C37 -106.2(2)
C24 Zr2 N5 C37 -121.5(2)
Si2 Zr2 N5 C37 -10.6(3)
N5 Zr2 N6 C40 172.11(17)
N4 Zr2 N6 C40 -77.00(18)
C22 Zr2 N6 C40 5.1(2)
C23 Zr2 N6 C40 14.34(18)
C30 Zr2 N6 C40 53.7(2)
C25 Zr2 N6 C40 67.83(18)
C24 Zr2 N6 C40 44.38(18)
Si2 Zr2 N6 C40 -46.16(19)
N5 Zr2 N6 C39 -10.26(18)
N4 Zr2 N6 C39 100.62(17)
C22 Zr2 N6 C39 -177.27(15)
C23 Zr2 N6 C39 -168.03(16)
C30 Zr2 N6 C39 -128.63(17)
C25 Zr2 N6 C39 -114.54(17)
C24 Zr2 N6 C39 -137.99(17)
Si2 Zr2 N6 C39 131.47(15)
N1 Si1 C1 C2 -69.96(15)
C11 Si1 C1 C2 168.63(15)
C10 Si1 C1 C2 48.94(17)
Zr1 Si1 C1 C2 -73.35(14)
N1 Si1 C1 C9 73.93(17)
C11 Si1 C1 C9 -47.5(2)
C10 Si1 C1 C9 -167.17(17)
Zr1 Si1 C1 C9 70.54(16)
N1 Si1 C1 Zr1 3.39(7)
C11 Si1 C1 Zr1 -118.02(10)
C10 Si1 C1 Zr1 122.29(9)
N3 Zr1 C1 C2 -147.77(10)
N2 Zr1 C1 C2 18.74(14)
N1 Zr1 C1 C2 117.33(11)
C9 Zr1 C1 C2 -109.39(15)
C3 Zr1 C1 C2 -34.01(10)
C4 Zr1 C1 C2 -73.21(11)
Si1 Zr1 C1 C2 120.29(13)
N3 Zr1 C1 C9 -38.38(13)
N2 Zr1 C1 C9 128.13(11)
N1 Zr1 C1 C9 -133.28(12)
C2 Zr1 C1 C9 109.39(15)
C3 Zr1 C1 C9 75.38(11)
C4 Zr1 C1 C9 36.18(10)
Si1 Zr1 C1 C9 -130.32(13)
N3 Zr1 C1 Si1 91.94(9)
N2 Zr1 C1 Si1 -101.55(9)
N1 Zr1 C1 Si1 -2.96(6)
C9 Zr1 C1 Si1 130.32(13)
C2 Zr1 C1 Si1 -120.29(13)
C3 Zr1 C1 Si1 -154.30(10)
C4 Zr1 C1 Si1 166.50(10)
C9 C1 C2 C3 -4.2(2)
Si1 C1 C2 C3 147.21(14)
Zr1 C1 C2 C3 67.01(14)
C9 C1 C2 Zr1 -71.23(12)
Si1 C1 C2 Zr1 80.20(11)
N3 Zr1 C2 C3 -63.62(17)
N2 Zr1 C2 C3 75.21(11)
N1 Zr1 C2 C3 -175.96(11)
C1 Zr1 C2 C3 -118.81(16)
C9 Zr1 C2 C3 -78.28(12)
C4 Zr1 C2 C3 -37.41(10)
Si1 Zr1 C2 C3 -156.23(12)
N3 Zr1 C2 C1 55.19(16)
N2 Zr1 C2 C1 -165.98(10)
N1 Zr1 C2 C1 -57.16(11)
C9 Zr1 C2 C1 40.53(10)
C3 Zr1 C2 C1 118.81(16)
C4 Zr1 C2 C1 81.39(11)
Si1 Zr1 C2 C1 -37.43(9)
C1 C2 C3 C4 3.4(2)
Zr1 C2 C3 C4 66.26(12)
C1 C2 C3 C21 176.87(17)
Zr1 C2 C3 C21 -120.31(18)
C1 C2 C3 Zr1 -62.82(13)
N3 Zr1 C3 C2 142.45(11)
N2 Zr1 C3 C2 -107.88(11)
N1 Zr1 C3 C2 4.62(13)
C1 Zr1 C3 C2 35.90(11)
C9 Zr1 C3 C2 77.57(12)
C4 Zr1 C3 C2 114.26(16)
Si1 Zr1 C3 C2 20.51(10)
N3 Zr1 C3 C4 28.19(14)
N2 Zr1 C3 C4 137.85(11)
N1 Zr1 C3 C4 -109.64(11)
C1 Zr1 C3 C4 -78.36(11)
C9 Zr1 C3 C4 -36.70(10)
C2 Zr1 C3 C4 -114.26(16)
Si1 Zr1 C3 C4 -93.75(10)
N3 Zr1 C3 C21 -95.95(16)
N2 Zr1 C3 C21 13.71(15)
N1 Zr1 C3 C21 126.22(14)
C1 Zr1 C3 C21 157.50(17)
C9 Zr1 C3 C21 -160.84(18)
C2 Zr1 C3 C21 121.6(2)
C4 Zr1 C3 C21 -124.1(2)
Si1 Zr1 C3 C21 142.11(14)
C2 C3 C4 C5 178.63(19)
C21 C3 C4 C5 5.2(3)
Zr1 C3 C4 C5 -117.1(2)
C2 C3 C4 C9 -1.2(2)
C21 C3 C4 C9 -174.59(17)
Zr1 C3 C4 C9 63.09(12)
C2 C3 C4 Zr1 -64.30(12)
C21 C3 C4 Zr1 122.32(18)
N3 Zr1 C4 C5 -28.00(16)
N2 Zr1 C4 C5 81.98(16)
N1 Zr1 C4 C5 -140.22(14)
C1 Zr1 C4 C5 -152.36(17)
C9 Zr1 C4 C5 -114.76(19)
C2 Zr1 C4 C5 166.22(18)
C3 Zr1 C4 C5 129.3(2)
Si1 Zr1 C4 C5 -144.14(15)
N3 Zr1 C4 C3 -157.28(11)
N2 Zr1 C4 C3 -47.30(12)
N1 Zr1 C4 C3 90.50(12)
C1 Zr1 C4 C3 78.37(11)
C9 Zr1 C4 C3 115.97(16)
C2 Zr1 C4 C3 36.94(10)
Si1 Zr1 C4 C3 86.58(10)
N3 Zr1 C4 C9 86.75(11)
N2 Zr1 C4 C9 -163.27(11)
N1 Zr1 C4 C9 -25.46(13)
C1 Zr1 C4 C9 -37.60(10)
C2 Zr1 C4 C9 -79.03(12)
C3 Zr1 C4 C9 -115.97(16)
Si1 Zr1 C4 C9 -29.39(10)
C3 C4 C5 C6 179.1(2)
C9 C4 C5 C6 -1.1(3)
Zr1 C4 C5 C6 83.4(2)
C4 C5 C6 C7 -0.4(3)
C5 C6 C7 C8 0.8(4)
C6 C7 C8 C9 0.3(3)
C7 C8 C9 C4 -1.8(3)
C7 C8 C9 C1 -177.4(2)
C7 C8 C9 Zr1 -90.9(2)
C5 C4 C9 C8 2.2(3)
C3 C4 C9 C8 -177.91(16)
Zr1 C4 C9 C8 -112.62(17)
C5 C4 C9 C1 178.77(16)
C3 C4 C9 C1 -1.4(2)
Zr1 C4 C9 C1 63.92(12)
C5 C4 C9 Zr1 114.86(17)
C3 C4 C9 Zr1 -65.29(13)
C2 C1 C9 C8 179.2(2)
Si1 C1 C9 C8 31.5(3)
Zr1 C1 C9 C8 107.7(2)
C2 C1 C9 C4 3.3(2)
Si1 C1 C9 C4 -144.41(15)
Zr1 C1 C9 C4 -68.17(13)
C2 C1 C9 Zr1 71.49(12)
Si1 C1 C9 Zr1 -76.24(14)
N3 Zr1 C9 C8 19.81(15)
N2 Zr1 C9 C8 142.97(14)
N1 Zr1 C9 C8 -84.56(15)
C1 Zr1 C9 C8 -128.2(2)
C2 Zr1 C9 C8 -168.25(18)
C3 Zr1 C9 C8 152.33(17)
C4 Zr1 C9 C8 116.22(19)
Si1 Zr1 C9 C8 -96.92(15)
N3 Zr1 C9 C4 -96.41(11)
N2 Zr1 C9 C4 26.75(17)
N1 Zr1 C9 C4 159.22(11)
C1 Zr1 C9 C4 115.54(15)
C2 Zr1 C9 C4 75.53(11)
C3 Zr1 C9 C4 36.11(10)
Si1 Zr1 C9 C4 146.86(11)
N3 Zr1 C9 C1 148.04(11)
N2 Zr1 C9 C1 -88.79(14)
N1 Zr1 C9 C1 43.67(11)
C2 Zr1 C9 C1 -40.01(10)
C3 Zr1 C9 C1 -79.43(11)
C4 Zr1 C9 C1 -115.54(15)
Si1 Zr1 C9 C1 31.32(9)
Si1 N1 C12 C15 42.0(2)
Zr1 N1 C12 C15 -146.05(17)
Si1 N1 C12 C14 161.97(14)
Zr1 N1 C12 C14 -26.1(2)
Si1 N1 C12 C13 -79.8(2)
Zr1 N1 C12 C13 92.1(2)
C2 C3 C21 C24 -116.0(2)
C4 C3 C21 C24 56.1(2)
Zr1 C3 C21 C24 152.35(13)
N4 Si2 C22 C23 -67.84(16)
C32 Si2 C22 C23 169.77(16)
C31 Si2 C22 C23 51.71(18)
Zr2 Si2 C22 C23 -72.95(14)
N4 Si2 C22 C30 76.07(18)
C32 Si2 C22 C30 -46.3(2)
C31 Si2 C22 C30 -164.38(18)
Zr2 Si2 C22 C30 70.96(16)
N4 Si2 C22 Zr2 5.11(8)
C32 Si2 C22 Zr2 -117.27(11)
C31 Si2 C22 Zr2 124.66(10)
N5 Zr2 C22 C23 -148.00(12)
N6 Zr2 C22 C23 16.80(16)
N4 Zr2 C22 C23 116.63(13)
C30 Zr2 C22 C23 -109.25(16)
C25 Zr2 C22 C23 -73.19(12)
C24 Zr2 C22 C23 -34.01(11)
Si2 Zr2 C22 C23 121.06(14)
N5 Zr2 C22 C30 -38.75(14)
N6 Zr2 C22 C30 126.05(12)
N4 Zr2 C22 C30 -134.11(13)
C23 Zr2 C22 C30 109.25(16)
C25 Zr2 C22 C30 36.06(11)
C24 Zr2 C22 C30 75.24(12)
Si2 Zr2 C22 C30 -129.69(14)
N5 Zr2 C22 Si2 90.94(10)
N6 Zr2 C22 Si2 -104.26(9)
N4 Zr2 C22 Si2 -4.43(7)
C23 Zr2 C22 Si2 -121.06(14)
C30 Zr2 C22 Si2 129.69(14)
C25 Zr2 C22 Si2 165.75(11)
C24 Zr2 C22 Si2 -155.07(11)
C30 C22 C23 C24 -4.8(2)
Si2 C22 C23 C24 146.42(14)
Zr2 C22 C23 C24 66.76(14)
C30 C22 C23 Zr2 -71.54(13)
Si2 C22 C23 Zr2 79.66(12)
N5 Zr2 C23 C24 -62.73(17)
N6 Zr2 C23 C24 73.44(12)
N4 Zr2 C23 C24 -176.65(12)
C22 Zr2 C23 C24 -118.96(17)
C30 Zr2 C23 C24 -78.57(12)
C25 Zr2 C23 C24 -37.45(11)
Si2 Zr2 C23 C24 -155.89(13)
N5 Zr2 C23 C22 56.24(18)
N6 Zr2 C23 C22 -167.60(12)
N4 Zr2 C23 C22 -57.69(12)
C30 Zr2 C23 C22 40.39(11)
C25 Zr2 C23 C22 81.51(13)
C24 Zr2 C23 C22 118.96(17)
Si2 Zr2 C23 C22 -36.92(10)
C22 C23 C24 C25 3.5(2)
Zr2 C23 C24 C25 66.29(13)
C22 C23 C24 C21 177.75(17)
Zr2 C23 C24 C21 -119.41(18)
C22 C23 C24 Zr2 -62.84(14)
C3 C21 C24 C23 -122.3(2)
C3 C21 C24 C25 51.0(2)
C3 C21 C24 Zr2 146.18(13)
N5 Zr2 C24 C23 143.89(12)
N6 Zr2 C24 C23 -109.82(12)
N4 Zr2 C24 C23 3.82(14)
C22 Zr2 C24 C23 35.74(11)
C30 Zr2 C24 C23 77.04(12)
C25 Zr2 C24 C23 114.13(16)
Si2 Zr2 C24 C23 20.83(11)
N5 Zr2 C24 C25 29.76(14)
N6 Zr2 C24 C25 136.05(11)
N4 Zr2 C24 C25 -110.31(12)
C22 Zr2 C24 C25 -78.38(12)
C23 Zr2 C24 C25 -114.13(16)
C30 Zr2 C24 C25 -37.09(11)
Si2 Zr2 C24 C25 -93.29(10)
N5 Zr2 C24 C21 -93.83(16)
N6 Zr2 C24 C21 12.45(15)
N4 Zr2 C24 C21 126.10(15)
C22 Zr2 C24 C21 158.02(18)
C23 Zr2 C24 C21 122.3(2)
C30 Zr2 C24 C21 -160.69(18)
C25 Zr2 C24 C21 -123.6(2)
Si2 Zr2 C24 C21 143.11(15)
C23 C24 C25 C26 178.6(2)
C21 C24 C25 C26 4.3(3)
Zr2 C24 C25 C26 -116.9(2)
C23 C24 C25 C30 -0.7(2)
C21 C24 C25 C30 -174.97(17)
Zr2 C24 C25 C30 63.82(13)
C23 C24 C25 Zr2 -64.47(13)
C21 C24 C25 Zr2 121.21(18)
N5 Zr2 C25 C26 -25.92(17)
N6 Zr2 C25 C26 81.25(17)
N4 Zr2 C25 C26 -139.98(15)
C22 Zr2 C25 C26 -151.30(19)
C23 Zr2 C25 C26 167.37(19)
C30 Zr2 C25 C26 -114.3(2)
C24 Zr2 C25 C26 130.3(2)
Si2 Zr2 C25 C26 -142.65(16)
N5 Zr2 C25 C24 -156.21(11)
N6 Zr2 C25 C24 -49.04(12)
N4 Zr2 C25 C24 89.73(12)
C22 Zr2 C25 C24 78.41(12)
C23 Zr2 C25 C24 37.08(10)
C30 Zr2 C25 C24 115.41(16)
Si2 Zr2 C25 C24 87.06(10)
N5 Zr2 C25 C30 88.38(12)
N6 Zr2 C25 C30 -164.45(11)
N4 Zr2 C25 C30 -25.68(14)
C22 Zr2 C25 C30 -36.99(11)
C23 Zr2 C25 C30 -78.33(12)
C24 Zr2 C25 C30 -115.41(16)
Si2 Zr2 C25 C30 -28.35(11)
C24 C25 C26 C27 179.6(2)
C30 C25 C26 C27 -1.2(3)
Zr2 C25 C26 C27 83.5(2)
C25 C26 C27 C28 1.1(3)
C26 C27 C28 C29 -1.4(4)
C27 C28 C29 C30 1.7(4)
C28 C29 C30 C22 -177.7(2)
C28 C29 C30 C25 -1.8(3)
C28 C29 C30 Zr2 -90.4(2)
C23 C22 C30 C29 -179.6(2)
Si2 C22 C30 C29 32.4(3)
Zr2 C22 C30 C29 108.9(2)
C23 C22 C30 C25 4.2(2)
Si2 C22 C30 C25 -143.77(16)
Zr2 C22 C30 C25 -67.27(14)
C23 C22 C30 Zr2 71.49(13)
Si2 C22 C30 Zr2 -76.50(15)
C26 C25 C30 C29 1.5(3)
C24 C25 C30 C29 -179.06(18)
Zr2 C25 C30 C29 -113.32(19)
C26 C25 C30 C22 178.31(17)
C24 C25 C30 C22 -2.3(2)
Zr2 C25 C30 C22 63.45(14)
C26 C25 C30 Zr2 114.85(17)
C24 C25 C30 Zr2 -65.75(13)
N5 Zr2 C30 C29 20.03(17)
N6 Zr2 C30 C29 140.29(16)
N4 Zr2 C30 C29 -85.31(17)
C22 Zr2 C30 C29 -128.2(2)
C23 Zr2 C30 C29 -168.39(19)
C25 Zr2 C30 C29 115.6(2)
C24 Zr2 C30 C29 151.97(19)
Si2 Zr2 C30 C29 -96.48(17)
N5 Zr2 C30 C22 148.23(12)
N6 Zr2 C30 C22 -91.51(15)
N4 Zr2 C30 C22 42.89(12)
C23 Zr2 C30 C22 -40.19(11)
C25 Zr2 C30 C22 -116.18(16)
C24 Zr2 C30 C22 -79.82(12)
Si2 Zr2 C30 C22 31.72(10)
N5 Zr2 C30 C25 -95.59(12)
N6 Zr2 C30 C25 24.68(17)
N4 Zr2 C30 C25 159.08(11)
C22 Zr2 C30 C25 116.18(16)
C23 Zr2 C30 C25 76.00(12)
C24 Zr2 C30 C25 36.36(10)
Si2 Zr2 C30 C25 147.91(12)
Si2 N4 C33 C34 45.4(3)
Zr2 N4 C33 C34 -142.18(16)
Si2 N4 C33 C35 165.75(17)
Zr2 N4 C33 C35 -21.8(3)
Si2 N4 C33 C36 -75.7(2)
Zr2 N4 C33 C36 96.7(2)
